data_1507240
loop_
_publ_author_name
'Stibrany, Robert T.'
'Schulz, Donald N.'
'Kacker, Smita'
'Patil, Abhimanyu O.'
'Baugh, Lisa S.'
'Rucker, Steven P.'
'Zushma, Stephen'
'Berluche, Enock'
'Sissano, Joseph A.'

_publ_section_title
;
 Polymerization and Copolymerization of Olefins and Acrylates by
 Bis(benzimidazole) Copper Catalysts
;
_journal_issue 23
_journal_name_full Macromolecules
_journal_page_first 8584
_journal_paper_doi 10.1021/ma034548c
_journal_volume 36
_journal_year 2003
_chemical_formula_moiety 'C27 H36 N4'
_chemical_formula_sum 'C27 H36 N4'
_chemical_formula_weight 416.60
_chemical_melting_point '82-83 ^o^C'
_chemical_name_common 3b
_chemical_name_systematic
; 
 1,1'-bis(1-butylbenzimidazol-2-yl)
pentane 
;
_space_group_IT_number 14
_symmetry_cell_setting monoclinic
_symmetry_space_group_name_Hall '-P 2ybc'
_symmetry_space_group_name_H-M 'P 1 21/c 1'
_atom_sites_solution_hydrogens geom
_atom_sites_solution_primary direct
_atom_sites_solution_secondary difmap
_audit_creation_method SHELXL-97
_cell_angle_alpha 90.00
_cell_angle_beta 100.391(4)
_cell_angle_gamma 90.00
_cell_formula_units_Z 4
_cell_length_a 10.2808(5)
_cell_length_b 19.4888(10)
_cell_length_c 13.1128(6)
_cell_measurement_reflns_used 919
_cell_measurement_temperature 297(2)
_cell_measurement_theta_max 22.29
_cell_measurement_theta_min 2.27
_cell_volume 2584.2(2)
_computing_cell_refinement 'Bruker SMART'
_computing_data_collection 'Bruker SMART'
_computing_data_reduction 'Bruker SAINT'
_computing_molecular_graphics 'ORTEPIII(Burnett & Johnson, 1996);ORTEP32(Farrugia, 1997'
_computing_publication_material 'Bruker SHELXTL'
_computing_structure_refinement 'SHELXL-97 (Sheldrick, 1997)'
_computing_structure_solution 'SHELXS-97 (Sheldrick, 1990)'
_diffrn_ambient_temperature 297(2)
_diffrn_measured_fraction_theta_full 0.997
_diffrn_measured_fraction_theta_max 0.997
_diffrn_measurement_device_type 'CCD area detector'
_diffrn_measurement_method 'phi and omega scans'
_diffrn_radiation_monochromator graphite
_diffrn_radiation_source 'fine-focus sealed tube'
_diffrn_radiation_type MoK\a
_diffrn_radiation_wavelength 0.71073
_diffrn_reflns_av_R_equivalents 0.0243
_diffrn_reflns_av_sigmaI/netI 0.0252
_diffrn_reflns_limit_h_max 9
_diffrn_reflns_limit_h_min -12
_diffrn_reflns_limit_k_max 22
_diffrn_reflns_limit_k_min -23
_diffrn_reflns_limit_l_max 15
_diffrn_reflns_limit_l_min -15
_diffrn_reflns_number 18284
_diffrn_reflns_theta_full 25.03
_diffrn_reflns_theta_max 25.03
_diffrn_reflns_theta_min 2.27
_exptl_absorpt_coefficient_mu 0.064
_exptl_absorpt_correction_T_max 1.00
_exptl_absorpt_correction_T_min 0.90
_exptl_absorpt_correction_type multi-scan
_exptl_absorpt_process_details '(SADABS; Blessing, 1995)'
_exptl_crystal_colour colorless
_exptl_crystal_density_diffrn 1.071
_exptl_crystal_density_method 'not measured'
_exptl_crystal_description block
_exptl_crystal_F_000 904
_exptl_crystal_size_max 0.54
_exptl_crystal_size_mid 0.48
_exptl_crystal_size_min 0.20
_refine_diff_density_max 0.249
_refine_diff_density_min -0.155
_refine_diff_density_rms 0.044
_refine_ls_extinction_method none
_refine_ls_goodness_of_fit_ref 1.000
_refine_ls_hydrogen_treatment mixed
_refine_ls_matrix_type full
_refine_ls_number_parameters 291
_refine_ls_number_reflns 4554
_refine_ls_number_restraints 60
_refine_ls_restrained_S_all 1.031
_refine_ls_R_factor_all 0.0868
_refine_ls_R_factor_gt 0.0598
_refine_ls_shift/su_max 0.000
_refine_ls_shift/su_mean 0.000
_refine_ls_structure_factor_coef Fsqd
_refine_ls_weighting_details 'calc w=1/[\s^2^(Fo^2^)+(0.0985P)^2^+0.5567P] where P=(Fo^2^+2Fc^2^)/3'
_refine_ls_weighting_scheme calc
_refine_ls_wR_factor_gt 0.1600
_refine_ls_wR_factor_ref 0.1851
_reflns_number_gt 3116
_reflns_number_total 4554
_reflns_threshold_expression >2sigma(I)
_cod_data_source_file ma034548csi20030904_010626.cif
_cod_data_source_block 3b
_cod_depositor_comments
;
The following automatic conversions were performed:

'_symmetry_cell_setting' value 'Monoclinic' changed to 'monoclinic'
according to /home/saulius/struct/CIF-dictionaries/cif_core.dic
dictionary named 'cif_core.dic' version 2.4.1 from 2010-06-29.

Automatic conversion script
Id: cif_fix_values 1715 2011-07-08 13:25:40Z adriana 
;
_cod_original_sg_symbol_H-M P2(1)/c
_cod_database_code 1507240

loop_
_symmetry_equiv_pos_as_xyz
'x, y, z'
'-x, y+1/2, -z+1/2'
'-x, -y, -z'
'x, -y-1/2, z-1/2'

loop_
_atom_site_label
_atom_site_type_symbol
_atom_site_fract_x
_atom_site_fract_y
_atom_site_fract_z
_atom_site_U_iso_or_equiv
_atom_site_adp_type
_atom_site_occupancy
_atom_site_symmetry_multiplicity
_atom_site_calc_flag
_atom_site_refinement_flags
N21 N 0.84018(17) 0.21168(8) 0.28627(12) 0.0613(4) Uani 1 1 d .
N23 N 0.78820(17) 0.22775(10) 0.44339(12) 0.0681(5) Uani 1 1 d .
N11 N 0.86615(17) 0.03677(9) 0.39843(13) 0.0681(5) Uani 1 1 d .
C23 C 0.7026(2) 0.26573(11) 0.37053(16) 0.0658(6) Uani 1 1 d .
C21 C 0.7338(2) 0.25608(11) 0.27226(15) 0.0625(5) Uani 1 1 d .
C22 C 0.8673(2) 0.19650(11) 0.39034(15) 0.0605(5) Uani 1 1 d .
C12 C 0.9709(2) 0.07961(11) 0.39671(15) 0.0655(6) Uani 1 1 d .
N13 N 1.06229(19) 0.05260(10) 0.35109(15) 0.0769(5) Uani 1 1 d .
C2A C 0.8989(2) 0.18328(12) 0.20120(16) 0.0708(6) Uani 1 1 d U
H2A1 H 0.9880 0.1678 0.2286 0.085 Uiso 1 1 calc R
H2A2 H 0.9048 0.2193 0.1512 0.085 Uiso 1 1 calc R
C11 C 0.8921(2) -0.02257(12) 0.34725(16) 0.0728(6) Uani 1 1 d .
C1 C 0.9784(2) 0.15087(11) 0.44163(16) 0.0668(6) Uani 1 1 d U
H1 H 0.9679 0.1460 0.5141 0.080 Uiso 1 1 calc R
C2 C 1.1152(2) 0.18278(13) 0.44363(19) 0.0787(7) Uani 1 1 d U
H2A H 1.1820 0.1509 0.4769 0.094 Uiso 1 1 calc R
H2B H 1.1283 0.1891 0.3728 0.094 Uiso 1 1 calc R
C13 C 1.0139(2) -0.01207(13) 0.31905(17) 0.0766(6) Uani 1 1 d .
C27 C 0.6658(2) 0.28941(13) 0.18478(18) 0.0798(7) Uani 1 1 d .
H27 H 0.6878 0.2832 0.1196 0.096 Uiso 1 1 calc R
C2B C 0.8207(3) 0.12412(12) 0.14672(16) 0.0781(7) Uani 1 1 d U
H2B1 H 0.7325 0.1400 0.1171 0.094 Uiso 1 1 calc R
H2B2 H 0.8120 0.0888 0.1972 0.094 Uiso 1 1 calc R
C1A C 0.7476(2) 0.04927(14) 0.4417(2) 0.0846(7) Uani 1 1 d U
H1A1 H 0.7637 0.0869 0.4907 0.102 Uiso 1 1 calc R
H1A2 H 0.7275 0.0088 0.4789 0.102 Uiso 1 1 calc R
C24 C 0.5994(2) 0.30884(15) 0.38279(19) 0.0883(8) Uani 1 1 d .
H24 H 0.5768 0.3153 0.4477 0.106 Uiso 1 1 calc R
C17 C 0.8200(3) -0.08256(14) 0.3228(2) 0.0916(8) Uani 1 1 d .
H17 H 0.7381 -0.0892 0.3419 0.110 Uiso 1 1 calc R
C2C C 0.8840(3) 0.09338(15) 0.0616(2) 0.1034(9) Uani 1 1 d U
H2C1 H 0.8857 0.1275 0.0081 0.124 Uiso 1 1 calc R
H2C2 H 0.9748 0.0810 0.0900 0.124 Uiso 1 1 calc R
C3 C 1.1355(3) 0.25042(14) 0.4989(2) 0.0940(8) Uani 1 1 d U
H3A H 1.1171 0.2452 0.5685 0.113 Uiso 1 1 calc R
H3B H 1.0734 0.2836 0.4628 0.113 Uiso 1 1 calc R
C26 C 0.5650(3) 0.33170(15) 0.1999(2) 0.0976(8) Uani 1 1 d .
H26 H 0.5169 0.3547 0.1433 0.117 Uiso 1 1 calc R
C14 C 1.0702(3) -0.06280(16) 0.2658(2) 0.0993(9) Uani 1 1 d .
H14 H 1.1526 -0.0569 0.2473 0.119 Uiso 1 1 calc R
C1B C 0.6305(3) 0.0665(2) 0.3584(3) 0.1119(11) Uani 1 1 d U
C25 C 0.5320(3) 0.34146(16) 0.2977(2) 0.1029(9) Uani 1 1 d .
H25 H 0.4627 0.3707 0.3048 0.123 Uiso 1 1 calc R
C15 C 0.9976(4) -0.12219(17) 0.2419(2) 0.1130(11) Uani 1 1 d .
H15 H 1.0321 -0.1569 0.2061 0.136 Uiso 1 1 calc R
C16 C 0.8759(4) -0.13153(16) 0.2692(2) 0.1095(10) Uani 1 1 d .
H16 H 0.8302 -0.1722 0.2509 0.131 Uiso 1 1 calc R
C1C C 0.5024(4) 0.0760(3) 0.3940(4) 0.195(2) Uani 1 1 d U
H1C1 H 0.4826 0.0348 0.4298 0.234 Uiso 1 1 calc R
H1C2 H 0.5110 0.1136 0.4432 0.234 Uiso 1 1 calc R
C4 C 1.2765(3) 0.27772(18) 0.5053(3) 0.1246(11) Uani 1 1 d U
H4A H 1.3377 0.2454 0.5446 0.150 Uiso 1 1 calc R
H4B H 1.2962 0.2799 0.4357 0.150 Uiso 1 1 calc R
C2D C 0.8115(5) 0.03078(19) 0.0140(3) 0.1467(15) Uani 1 1 d U
H2D1 H 0.8110 -0.0035 0.0665 0.220 Uiso 1 1 calc R
H2D2 H 0.8550 0.0130 -0.0392 0.220 Uiso 1 1 calc R
H2D3 H 0.7222 0.0430 -0.0155 0.220 Uiso 1 1 calc R
C5 C 1.2983(6) 0.3434(3) 0.5517(6) 0.221(3) Uani 1 1 d U
H5A H 1.2475 0.3770 0.5081 0.332 Uiso 1 1 calc R
H5B H 1.3905 0.3547 0.5603 0.332 Uiso 1 1 calc R
H5C H 1.2716 0.3430 0.6182 0.332 Uiso 1 1 calc R
C1D C 0.3953(5) 0.0900(5) 0.3119(5) 0.272(4) Uani 1 1 d U
H1D1 H 0.4029 0.1361 0.2876 0.408 Uiso 1 1 calc R
H1D2 H 0.3133 0.0852 0.3365 0.408 Uiso 1 1 calc R
H1D3 H 0.3973 0.0584 0.2561 0.408 Uiso 1 1 calc R
H1B2 H 0.569(2) 0.0262(11) 0.3165(15) 0.063(6) Uiso 1 1 d .
H1B1 H 0.650(3) 0.1050(15) 0.328(2) 0.104(10) Uiso 1 1 d .

loop_
_atom_site_aniso_label
_atom_site_aniso_U_11
_atom_site_aniso_U_22
_atom_site_aniso_U_33
_atom_site_aniso_U_23
_atom_site_aniso_U_13
_atom_site_aniso_U_12
N21 0.0682(10) 0.0620(10) 0.0566(9) 0.0005(7) 0.0192(8) 0.0015(9)
N23 0.0679(11) 0.0825(12) 0.0547(9) -0.0022(8) 0.0135(8) 0.0087(9)
N11 0.0658(11) 0.0692(11) 0.0685(10) 0.0118(9) 0.0100(8) 0.0026(9)
C23 0.0625(12) 0.0749(14) 0.0605(12) -0.0057(10) 0.0127(9) 0.0044(11)
C21 0.0641(12) 0.0641(12) 0.0593(11) -0.0016(9) 0.0107(9) 0.0007(10)
C22 0.0642(12) 0.0633(12) 0.0552(11) 0.0009(9) 0.0141(9) -0.0016(10)
C12 0.0647(12) 0.0691(13) 0.0615(11) 0.0092(10) 0.0084(10) 0.0082(11)
N13 0.0708(11) 0.0776(13) 0.0844(12) 0.0043(10) 0.0197(10) 0.0112(10)
C2A 0.0849(14) 0.0725(14) 0.0609(12) 0.0042(10) 0.0289(11) 0.0063(12)
C11 0.0802(15) 0.0671(14) 0.0663(13) 0.0102(11) 0.0005(11) 0.0100(12)
C1 0.0661(12) 0.0712(14) 0.0635(11) 0.0043(10) 0.0128(10) 0.0048(11)
C2 0.0669(13) 0.0842(16) 0.0834(15) 0.0061(12) 0.0089(11) 0.0005(12)
C13 0.0833(16) 0.0725(15) 0.0717(13) 0.0054(12) 0.0076(12) 0.0171(13)
C27 0.0912(17) 0.0836(16) 0.0628(13) 0.0028(11) 0.0091(11) 0.0077(14)
C2B 0.1001(17) 0.0754(15) 0.0607(12) -0.0003(11) 0.0193(11) 0.0066(13)
C1A 0.0751(15) 0.0890(17) 0.0941(16) 0.0161(13) 0.0270(13) 0.0001(13)
C24 0.0808(16) 0.110(2) 0.0738(14) -0.0107(14) 0.0144(12) 0.0239(15)
C17 0.1021(19) 0.0723(16) 0.0916(17) 0.0096(14) -0.0066(14) -0.0008(15)
C2C 0.152(3) 0.0881(18) 0.0779(16) -0.0083(14) 0.0402(17) 0.0182(18)
C3 0.0893(17) 0.0823(17) 0.1054(19) 0.0062(14) 0.0040(14) -0.0085(14)
C26 0.0973(19) 0.106(2) 0.0828(17) 0.0088(15) -0.0021(14) 0.0307(16)
C14 0.110(2) 0.094(2) 0.0927(18) -0.0017(16) 0.0155(16) 0.0320(18)
C1B 0.0663(17) 0.127(3) 0.142(3) 0.040(2) 0.0200(17) -0.0006(18)
C25 0.0870(18) 0.121(2) 0.0973(19) -0.0051(17) 0.0069(15) 0.0410(17)
C15 0.143(3) 0.086(2) 0.099(2) -0.0135(16) -0.008(2) 0.035(2)
C16 0.136(3) 0.0728(18) 0.104(2) 0.0017(16) -0.021(2) 0.0101(19)
C1C 0.099(3) 0.308(6) 0.185(4) 0.092(4) 0.042(3) 0.018(3)
C4 0.108(2) 0.109(2) 0.149(3) -0.006(2) 0.004(2) -0.0246(19)
C2D 0.223(4) 0.107(2) 0.112(2) -0.037(2) 0.034(3) 0.007(3)
C5 0.175(4) 0.162(4) 0.329(8) -0.083(5) 0.051(5) -0.065(4)
C1D 0.091(3) 0.478(11) 0.243(6) 0.068(7) 0.020(4) 0.046(5)

loop_
_atom_type_symbol
_atom_type_description
_atom_type_scat_dispersion_real
_atom_type_scat_dispersion_imag
_atom_type_scat_source
C C 0.0033 0.0016 'International Tables Vol C Tables 4.2.6.8 and 6.1.1.4'
H H 0.0000 0.0000 'International Tables Vol C Tables 4.2.6.8 and 6.1.1.4'
N N 0.0061 0.0033 'International Tables Vol C Tables 4.2.6.8 and 6.1.1.4'

loop_
_geom_angle_atom_site_label_1
_geom_angle_atom_site_label_2
_geom_angle_atom_site_label_3
_geom_angle
C22 N21 C21 106.31(16)
C22 N21 C2A 129.43(18)
C21 N21 C2A 124.00(16)
C22 N23 C23 105.01(16)
C12 N11 C11 106.30(18)
C12 N11 C1A 128.5(2)
C11 N11 C1A 125.2(2)
C24 C23 N23 130.3(2)
C24 C23 C21 119.8(2)
N23 C23 C21 109.91(17)
N21 C21 C27 132.1(2)
N21 C21 C23 105.66(17)
C27 C21 C23 122.2(2)
N23 C22 N21 113.10(18)
N23 C22 C1 122.00(18)
N21 C22 C1 124.87(18)
N13 C12 N11 113.2(2)
N13 C12 C1 124.0(2)
N11 C12 C1 122.82(19)
C12 N13 C13 104.75(19)
N21 C2A C2B 112.99(18)
N21 C2A H2A1 109.0
C2B C2A H2A1 109.0
N21 C2A H2A2 109.0
C2B C2A H2A2 109.0
H2A1 C2A H2A2 107.8
C13 C11 N11 105.6(2)
C13 C11 C17 122.2(2)
N11 C11 C17 132.2(2)
C12 C1 C22 112.89(17)
C12 C1 C2 111.26(18)
C22 C1 C2 112.78(18)
C12 C1 H1 106.5
C22 C1 H1 106.5
C2 C1 H1 106.5
C3 C2 C1 114.3(2)
C3 C2 H2A 108.7
C1 C2 H2A 108.7
C3 C2 H2B 108.7
C1 C2 H2B 108.7
H2A C2 H2B 107.6
C11 C13 N13 110.2(2)
C11 C13 C14 120.4(3)
N13 C13 C14 129.4(3)
C26 C27 C21 116.3(2)
C26 C27 H27 121.9
C21 C27 H27 121.9
C2A C2B C2C 112.8(2)
C2A C2B H2B1 109.0
C2C C2B H2B1 109.0
C2A C2B H2B2 109.0
C2C C2B H2B2 109.0
H2B1 C2B H2B2 107.8
N11 C1A C1B 111.7(2)
N11 C1A H1A1 109.3
C1B C1A H1A1 109.3
N11 C1A H1A2 109.3
C1B C1A H1A2 109.3
H1A1 C1A H1A2 107.9
C25 C24 C23 118.4(2)
C25 C24 H24 120.8
C23 C24 H24 120.8
C16 C17 C11 116.6(3)
C16 C17 H17 121.7
C11 C17 H17 121.7
C2D C2C C2B 112.3(3)
C2D C2C H2C1 109.1
C2B C2C H2C1 109.1
C2D C2C H2C2 109.1
C2B C2C H2C2 109.1
H2C1 C2C H2C2 107.9
C2 C3 C4 112.3(3)
C2 C3 H3A 109.1
C4 C3 H3A 109.1
C2 C3 H3B 109.1
C4 C3 H3B 109.1
H3A C3 H3B 107.9
C27 C26 C25 122.1(2)
C27 C26 H26 118.9
C25 C26 H26 118.9
C15 C14 C13 116.8(3)
C15 C14 H14 121.6
C13 C14 H14 121.6
C1C C1B C1A 115.9(3)
C1C C1B H1B2 77.6(11)
C1A C1B H1B2 121.1(11)
C1C C1B H1B1 108.6(19)
C1A C1B H1B1 107.1(19)
H1B2 C1B H1B1 123(2)
C24 C25 C26 121.1(2)
C24 C25 H25 119.4
C26 C25 H25 119.4
C16 C15 C14 122.1(3)
C16 C15 H15 119.0
C14 C15 H15 119.0
C17 C16 C15 121.8(3)
C17 C16 H16 119.1
C15 C16 H16 119.1
C1D C1C C1B 113.3(4)
C1D C1C H1C1 108.9
C1B C1C H1C1 108.9
C1D C1C H1C2 108.9
C1B C1C H1C2 108.9
H1C1 C1C H1C2 107.7
C5 C4 C3 114.3(4)
C5 C4 H4A 108.7
C3 C4 H4A 108.7
C5 C4 H4B 108.7
C3 C4 H4B 108.7
H4A C4 H4B 107.6
C2C C2D H2D1 109.5
C2C C2D H2D2 109.5
H2D1 C2D H2D2 109.5
C2C C2D H2D3 109.5
H2D1 C2D H2D3 109.5
H2D2 C2D H2D3 109.5
C4 C5 H5A 109.5
C4 C5 H5B 109.5
H5A C5 H5B 109.5
C4 C5 H5C 109.5
H5A C5 H5C 109.5
H5B C5 H5C 109.5
C1C C1D H1D1 109.5
C1C C1D H1D2 109.5
H1D1 C1D H1D2 109.5
C1C C1D H1D3 109.5
H1D1 C1D H1D3 109.5
H1D2 C1D H1D3 109.5

loop_
_geom_bond_atom_site_label_1
_geom_bond_atom_site_label_2
_geom_bond_distance
N21 C22 1.375(2)
N21 C21 1.381(3)
N21 C2A 1.469(2)
N23 C22 1.312(3)
N23 C23 1.390(3)
N11 C12 1.366(3)
N11 C11 1.387(3)
N11 C1A 1.455(3)
C23 C24 1.385(3)
C23 C21 1.396(3)
C21 C27 1.392(3)
C22 C1 1.507(3)
C12 N13 1.311(3)
C12 C1 1.505(3)
N13 C13 1.392(3)
C2A C2B 1.510(3)
C2A H2A1 0.9700
C2A H2A2 0.9700
C11 C13 1.383(3)
C11 C17 1.390(3)
C1 C2 1.534(3)
C1 H1 0.9800
C2 C3 1.501(4)
C2 H2A 0.9700
C2 H2B 0.9700
C13 C14 1.395(4)
C27 C26 1.366(4)
C27 H27 0.9300
C2B C2C 1.513(3)
C2B H2B1 0.9700
C2B H2B2 0.9700
C1A C1B 1.510(4)
C1A H1A1 0.9700
C1A H1A2 0.9700
C24 C25 1.360(4)
C24 H24 0.9300
C17 C16 1.371(4)
C17 H17 0.9300
C2C C2D 1.506(5)
C2C H2C1 0.9700
C2C H2C2 0.9700
C3 C4 1.532(4)
C3 H3A 0.9700
C3 H3B 0.9700
C26 C25 1.398(4)
C26 H26 0.9300
C14 C15 1.382(5)
C14 H14 0.9300
C1B C1C 1.487(5)
C1B H1B2 1.09(2)
C1B H1B1 0.89(3)
C25 H25 0.9300
C15 C16 1.374(5)
C15 H15 0.9300
C16 H16 0.9300
C1C C1D 1.421(6)
C1C H1C1 0.9700
C1C H1C2 0.9700
C4 C5 1.418(5)
C4 H4A 0.9700
C4 H4B 0.9700
C2D H2D1 0.9600
C2D H2D2 0.9600
C2D H2D3 0.9600
C5 H5A 0.9600
C5 H5B 0.9600
C5 H5C 0.9600
C1D H1D1 0.9600
C1D H1D2 0.9600
C1D H1D3 0.9600

loop_
_geom_torsion_atom_site_label_1
_geom_torsion_atom_site_label_2
_geom_torsion_atom_site_label_3
_geom_torsion_atom_site_label_4
_geom_torsion
C22 N23 C23 C24 -179.6(2)
C22 N23 C23 C21 -0.1(2)
C22 N21 C21 C27 178.4(2)
C2A N21 C21 C27 -7.0(4)
C22 N21 C21 C23 0.4(2)
C2A N21 C21 C23 175.04(18)
C24 C23 C21 N21 179.3(2)
N23 C23 C21 N21 -0.2(2)
C24 C23 C21 C27 1.1(4)
N23 C23 C21 C27 -178.4(2)
C23 N23 C22 N21 0.4(2)
C23 N23 C22 C1 178.45(19)
C21 N21 C22 N23 -0.5(2)
C2A N21 C22 N23 -174.75(19)
C21 N21 C22 C1 -178.50(18)
C2A N21 C22 C1 7.2(3)
C11 N11 C12 N13 -1.3(2)
C1A N11 C12 N13 -179.7(2)
C11 N11 C12 C1 177.89(18)
C1A N11 C12 C1 -0.6(3)
N11 C12 N13 C13 0.9(2)
C1 C12 N13 C13 -178.22(19)
C22 N21 C2A C2B 94.3(3)
C21 N21 C2A C2B -79.1(2)
C12 N11 C11 C13 1.0(2)
C1A N11 C11 C13 179.56(19)
C12 N11 C11 C17 -178.0(2)
C1A N11 C11 C17 0.5(4)
N13 C12 C1 C22 118.4(2)
N11 C12 C1 C22 -60.7(3)
N13 C12 C1 C2 -9.6(3)
N11 C12 C1 C2 171.35(18)
N23 C22 C1 C12 124.0(2)
N21 C22 C1 C12 -58.1(3)
N23 C22 C1 C2 -108.8(2)
N21 C22 C1 C2 69.1(3)
C12 C1 C2 C3 -173.1(2)
C22 C1 C2 C3 58.9(3)
N11 C11 C13 N13 -0.5(2)
C17 C11 C13 N13 178.6(2)
N11 C11 C13 C14 179.7(2)
C17 C11 C13 C14 -1.1(3)
C12 N13 C13 C11 -0.2(2)
C12 N13 C13 C14 179.5(2)
N21 C21 C27 C26 -178.6(2)
C23 C21 C27 C26 -0.9(4)
N21 C2A C2B C2C -178.0(2)
C12 N11 C1A C1B 101.9(3)
C11 N11 C1A C1B -76.3(3)
N23 C23 C24 C25 178.6(3)
C21 C23 C24 C25 -0.8(4)
C13 C11 C17 C16 0.2(3)
N11 C11 C17 C16 179.1(2)
C2A C2B C2C C2D 175.1(3)
C1 C2 C3 C4 176.1(2)
C21 C27 C26 C25 0.3(4)
C11 C13 C14 C15 1.1(4)
N13 C13 C14 C15 -178.6(2)
N11 C1A C1B C1C 176.4(4)
C23 C24 C25 C26 0.3(5)
C27 C26 C25 C24 -0.1(5)
C13 C14 C15 C16 -0.3(4)
C11 C17 C16 C15 0.7(4)
C14 C15 C16 C17 -0.6(5)
C1A C1B C1C C1D -178.2(6)
C2 C3 C4 C5 176.6(4)

loop_
_cod_related_entry_id
_cod_related_entry_code
_cod_related_entry_database
1 9540573 ChemSpider
